data_4003578
loop_
_publ_author_name
'Adhikary, Amit'
'Yaghoobnejad Asl, Hooman'
'Sandineni, Prashanth'
'Balijapelly, Srikanth'
'Mohapatra, Sudip'
'Khatua, Sajal'
'Konar, Sanjit'
'Gerasimchuk, Nikolay'
'Chernatynskiy, Aleksandr V.'
'Choudhury, Amitava'

_publ_section_title
;
 Unusual Atmospheric Water Trapping and Water Induced Reversible
 Restacking of 2D Gallium Sulfide Layers in NaGaS2 Formed by
 Supertetrahedral Building Unit
;
_journal_name_full 'Chemistry of Materials'
_journal_paper_doi 10.1021/acs.chemmater.0c00836
_journal_year 2020
_chemical_formula_sum 'Ga Na S2'
_chemical_formula_weight 156.83
_space_group_crystal_system monoclinic
_space_group_IT_number 15
_space_group_name_Hall '-C 2yc'
_space_group_name_H-M_alt 'C 1 2/c 1'
_audit_creation_method SHELXL-2014/7
_cell_angle_alpha 90
_cell_angle_beta 100.926(4)
_cell_angle_gamma 90
_cell_formula_units_Z 16
_cell_length_a 10.226(3)
_cell_length_b 10.227(3)
_cell_length_c 13.506(5)
_cell_measurement_reflns_used 3109
_cell_measurement_temperature 240(2)
_cell_measurement_theta_max 27.82
_cell_measurement_theta_min 2.84
_cell_volume 1386.9(8)
_computing_cell_refinement 'Bruker SAINT V7.60A (Bruker, 2008)'
_computing_data_collection 'Bruker SMART V5.631 (Bruker, 2002)'
_computing_data_reduction 'Bruker SAINT V7.60A (Bruker, 2008)'
_computing_molecular_graphics 'SHELXTL (Sheldrick, 2008)'
_computing_publication_material 'SHELXTL (Sheldrick, 2008)'
_computing_structure_refinement 'SHELXL-2014 (Sheldrick, 2014)'
_computing_structure_solution 'SHELXS-97 (Sheldrick, 2008)'
_diffrn_ambient_temperature 240(2)
_diffrn_measured_fraction_theta_full 1.000
_diffrn_measured_fraction_theta_max 0.944
_diffrn_measurement_device_type 'Bruker Smart-Apex CCD area detector'
_diffrn_measurement_method '\w scans'
_diffrn_radiation_type MoK\a
_diffrn_radiation_wavelength 0.71073
_diffrn_reflns_av_R_equivalents 0.0547
_diffrn_reflns_av_unetI/netI 0.0470
_diffrn_reflns_Laue_measured_fraction_full 1.000
_diffrn_reflns_Laue_measured_fraction_max 0.944
_diffrn_reflns_limit_h_max 13
_diffrn_reflns_limit_h_min -13
_diffrn_reflns_limit_k_max 13
_diffrn_reflns_limit_k_min -13
_diffrn_reflns_limit_l_max 17
_diffrn_reflns_limit_l_min -17
_diffrn_reflns_number 7481
_diffrn_reflns_point_group_measured_fraction_full 1.000
_diffrn_reflns_point_group_measured_fraction_max 0.944
_diffrn_reflns_theta_full 25.242
_diffrn_reflns_theta_max 28.238
_diffrn_reflns_theta_min 2.843
_exptl_absorpt_coefficient_mu 8.976
_exptl_absorpt_correction_T_max 0.7457
_exptl_absorpt_correction_T_min 0.3680
_exptl_absorpt_correction_type multi-scan
_exptl_absorpt_process_details '(SADABS; Bruker, 2008)'
_exptl_crystal_colour brownish
_exptl_crystal_density_diffrn 3.004
_exptl_crystal_density_meas ?
_exptl_crystal_density_method none
_exptl_crystal_description plate
_exptl_crystal_F_000 1184
_exptl_crystal_size_max 0.200
_exptl_crystal_size_mid 0.150
_exptl_crystal_size_min 0.040
_refine_diff_density_max 1.346
_refine_diff_density_min -0.990
_refine_diff_density_rms 0.206
_refine_ls_extinction_method none
_refine_ls_goodness_of_fit_ref 1.130
_refine_ls_hydrogen_treatment undef
_refine_ls_matrix_type full
_refine_ls_number_parameters 74
_refine_ls_number_reflns 1624
_refine_ls_number_restraints 0
_refine_ls_restrained_S_all 1.130
_refine_ls_R_factor_all 0.0456
_refine_ls_R_factor_gt 0.0379
_refine_ls_shift/su_max 0.000
_refine_ls_shift/su_mean 0.000
_refine_ls_structure_factor_coef Fsqd
_refine_ls_weighting_details 'w=1/[\s^2^(Fo^2^)+(0.0423P)^2^+4.3234P] where P=(Fo^2^+2Fc^2^)/3'
_refine_ls_weighting_scheme calc
_refine_ls_wR_factor_gt 0.0993
_refine_ls_wR_factor_ref 0.1049
_reflns_Friedel_coverage 0.000
_reflns_number_gt 1322
_reflns_number_total 1624
_reflns_threshold_expression 'I > 2\s(I)'
_cod_data_source_file cm0c00836_si_002.cif
_cod_data_source_block sad
_cod_depositor_comments
;
The following automatic conversions were performed:

data item '_exptl_crystal_density_meas' value 'none' was changed to
'?' -- the value is perceived as not measured.

Automatic conversion script
Id: cif_fix_values 7556 2019-12-06 15:28:31Z antanas 
;
_cod_original_sg_symbol_H-M 'C 2/c'
_cod_database_code 4003578
_shelx_shelxl_version_number 2014/7
_shelx_space_group_comment
;
The symmetry employed for this shelxl refinement is uniquely defined
by the following loop, which should always be used as a source of
symmetry information in preference to the above space-group names.
They are only intended as comments.
;
_shelx_estimated_absorpt_t_min 0.267
_shelx_estimated_absorpt_t_max 0.715

loop_
_space_group_symop_operation_xyz
'x, y, z'
'-x, y, -z+1/2'
'x+1/2, y+1/2, z'
'-x+1/2, y+1/2, -z+1/2'
'-x, -y, -z'
'x, -y, z-1/2'
'-x+1/2, -y+1/2, -z'
'x+1/2, -y+1/2, z-1/2'

loop_
_atom_site_label
_atom_site_type_symbol
_atom_site_fract_x
_atom_site_fract_y
_atom_site_fract_z
_atom_site_U_iso_or_equiv
_atom_site_adp_type
_atom_site_occupancy
_atom_site_site_symmetry_order
_atom_site_calc_flag
_atom_site_refinement_flags_posn
_atom_site_refinement_flags_adp
_atom_site_refinement_flags_occupancy
_atom_site_disorder_assembly
_atom_site_disorder_group
Ga1 Ga 0.09917(4) 0.18877(4) 0.15182(3) 0.01172(16) Uani 1 1 d . . . . .
Ga2 Ga 0.14826(4) 0.43611(4) 0.34864(3) 0.01170(17) Uani 1 1 d . . . . .
S1 S 0.05058(14) 0.31232(13) 0.45259(8) 0.0343(4) Uani 1 1 d . . . . .
S2 S 0.0000 0.05490(14) 0.2500 0.0167(3) Uani 1 2 d S T P . .
S3 S 0.20015(12) 0.06285(12) 0.05010(8) 0.0266(3) Uani 1 1 d . . . . .
S4 S 0.25728(10) 0.31231(10) 0.25024(8) 0.0167(3) Uani 1 1 d . . . . .
S5 S 0.0000 0.56934(14) 0.2500 0.0164(3) Uani 1 2 d S T P . .
Na1 Na 0.2821(2) 0.0615(2) 0.37826(15) 0.0440(6) Uani 1 1 d . . . . .
Na2 Na 0.4658(2) 0.3119(2) 0.11891(15) 0.0480(7) Uani 1 1 d . . . . .

loop_
_atom_site_aniso_label
_atom_site_aniso_U_11
_atom_site_aniso_U_22
_atom_site_aniso_U_33
_atom_site_aniso_U_23
_atom_site_aniso_U_13
_atom_site_aniso_U_12
Ga1 0.0105(3) 0.0121(3) 0.0127(3) -0.00070(16) 0.00250(18) 0.00153(16)
Ga2 0.0098(2) 0.0123(3) 0.0127(3) -0.00094(16) 0.00124(17) -0.00192(16)
S1 0.0424(7) 0.0484(8) 0.0106(5) 0.0000(5) 0.0013(5) -0.0351(6)
S2 0.0179(7) 0.0118(7) 0.0231(7) 0.000 0.0106(6) 0.000
S3 0.0334(6) 0.0362(7) 0.0092(5) -0.0005(4) 0.0014(4) 0.0266(5)
S4 0.0102(5) 0.0171(6) 0.0234(6) -0.0061(4) 0.0043(4) -0.0009(3)
S5 0.0126(6) 0.0122(7) 0.0220(7) 0.000 -0.0025(5) 0.000
Na1 0.0529(13) 0.0596(15) 0.0178(9) 0.0005(10) 0.0025(9) -0.0381(11)
Na2 0.0598(15) 0.0626(16) 0.0199(11) 0.0022(9) 0.0037(10) 0.0445(12)

loop_
_atom_type_symbol
_atom_type_description
_atom_type_scat_dispersion_real
_atom_type_scat_dispersion_imag
_atom_type_scat_source
Na Na 0.0362 0.0249 'International Tables Vol C Tables 4.2.6.8 and 6.1.1.4'
S S 0.1246 0.1234 'International Tables Vol C Tables 4.2.6.8 and 6.1.1.4'
Ga Ga 0.2307 1.6083 'International Tables Vol C Tables 4.2.6.8 and 6.1.1.4'

loop_
_geom_angle_atom_site_label_1
_geom_angle_atom_site_label_2
_geom_angle_atom_site_label_3
_geom_angle
_geom_angle_site_symmetry_1
_geom_angle_site_symmetry_3
_geom_angle_publ_flag
S1 Ga1 S3 105.77(5) 2 . ?
S1 Ga1 S4 112.14(6) 2 . ?
S3 Ga1 S4 108.34(5) . . ?
S1 Ga1 S2 112.09(5) 2 . ?
S3 Ga1 S2 108.41(5) . . ?
S4 Ga1 S2 109.89(4) . . ?
S1 Ga1 Na1 159.17(5) 2 . ?
S3 Ga1 Na1 95.06(6) . . ?
S4 Ga1 Na1 59.67(5) . . ?
S2 Ga1 Na1 59.52(4) . . ?
S1 Ga1 Na2 52.64(4) 2 7 ?
S3 Ga1 Na2 53.13(4) . 7 ?
S4 Ga1 Na2 124.80(6) . 7 ?
S2 Ga1 Na2 125.15(5) . 7 ?
Na1 Ga1 Na2 148.19(5) . 7 ?
S1 Ga2 S3 106.11(5) . 4 ?
S1 Ga2 S5 112.08(5) . . ?
S3 Ga2 S5 108.33(5) 4 . ?
S1 Ga2 S4 112.00(6) . . ?
S3 Ga2 S4 108.40(5) 4 . ?
S5 Ga2 S4 109.74(4) . . ?
S1 Ga2 Na1 158.79(5) . 4 ?
S3 Ga2 Na1 95.10(5) 4 4 ?
S5 Ga2 Na1 59.56(4) . 4 ?
S4 Ga2 Na1 59.42(5) . 4 ?
Ga2 S1 Ga1 104.63(5) . 2 ?
Ga2 S1 Na2 167.01(6) . 8_456 ?
Ga1 S1 Na2 88.35(6) 2 8_456 ?
Ga2 S1 Na1 88.61(6) . 7_556 ?
Ga1 S1 Na1 166.76(6) 2 7_556 ?
Na2 S1 Na1 78.41(6) 8_456 7_556 ?
Ga1 S2 Ga1 105.96(6) . 2 ?
Ga1 S2 Na2 99.65(5) . 3_445 ?
Ga1 S2 Na2 144.98(5) 2 3_445 ?
Ga1 S2 Na2 144.98(5) . 4_545 ?
Ga1 S2 Na2 99.65(5) 2 4_545 ?
Na2 S2 Na2 69.95(9) 3_445 4_545 ?
Ga1 S2 Na1 97.64(5) . 2 ?
Ga1 S2 Na1 80.83(4) 2 2 ?
Na2 S2 Na1 72.35(6) 3_445 2 ?
Na2 S2 Na1 109.83(7) 4_545 2 ?
Ga1 S2 Na1 80.83(4) . . ?
Ga1 S2 Na1 97.64(5) 2 . ?
Na2 S2 Na1 109.83(7) 3_445 . ?
Na2 S2 Na1 72.34(6) 4_545 . ?
Na1 S2 Na1 177.49(10) 2 . ?
Ga2 S3 Ga1 107.25(5) 4_545 . ?
Ga2 S3 Na2 165.04(6) 4_545 7 ?
Ga1 S3 Na2 87.70(6) . 7 ?
Ga2 S3 Na1 87.93(5) 4_545 6 ?
Ga1 S3 Na1 164.82(6) . 6 ?
Na2 S3 Na1 77.11(6) 7 6 ?
Ga1 S4 Ga2 106.14(5) . . ?
Ga1 S4 Na2 99.15(6) . . ?
Ga2 S4 Na2 145.33(7) . . ?
Ga1 S4 Na2 145.12(6) . 2_655 ?
Ga2 S4 Na2 99.60(6) . 2_655 ?
Na2 S4 Na2 70.00(7) . 2_655 ?
Ga1 S4 Na1 97.38(6) . 4 ?
Ga2 S4 Na1 80.89(5) . 4 ?
Na2 S4 Na1 72.57(6) . 4 ?
Na2 S4 Na1 109.76(7) 2_655 4 ?
Ga1 S4 Na1 80.73(5) . . ?
Ga2 S4 Na1 97.65(6) . . ?
Na2 S4 Na1 109.67(7) . . ?
Na2 S4 Na1 72.76(6) 2_655 . ?
Na1 S4 Na1 177.23(4) 4 . ?
Ga2 S5 Ga2 106.32(7) . 2 ?
Ga2 S5 Na2 99.10(5) . 4 ?
Ga2 S5 Na2 145.48(6) 2 4 ?
Ga2 S5 Na2 145.48(6) . 3_455 ?
Ga2 S5 Na2 99.10(5) 2 3_455 ?
Na2 S5 Na2 70.04(9) 4 3_455 ?
Ga2 S5 Na1 97.38(5) . 3_455 ?
Ga2 S5 Na1 80.81(4) 2 3_455 ?
Na2 S5 Na1 72.99(6) 4 3_455 ?
Na2 S5 Na1 109.59(7) 3_455 3_455 ?
Ga2 S5 Na1 80.81(4) . 4 ?
Ga2 S5 Na1 97.38(5) 2 4 ?
Na2 S5 Na1 109.59(7) 4 4 ?
Na2 S5 Na1 72.99(6) 3_455 4 ?
Na1 S5 Na1 177.00(10) 3_455 4 ?
S1 Na1 S3 77.35(6) 7_556 6_556 ?
S1 Na1 S4 144.51(10) 7_556 4_545 ?
S3 Na1 S4 93.53(7) 6_556 4_545 ?
S1 Na1 S2 143.97(10) 7_556 . ?
S3 Na1 S2 93.36(6) 6_556 . ?
S4 Na1 S2 69.76(5) 4_545 . ?
S1 Na1 S5 92.87(7) 7_556 3_545 ?
S3 Na1 S5 144.27(10) 6_556 3_545 ?
S4 Na1 S5 74.58(6) 4_545 3_545 ?
S2 Na1 S5 112.75(7) . 3_545 ?
S1 Na1 S4 92.60(7) 7_556 . ?
S3 Na1 S4 143.91(10) 6_556 . ?
S4 Na1 S4 112.76(7) 4_545 . ?
S2 Na1 S4 74.50(6) . . ?
S5 Na1 S4 69.68(5) 3_545 . ?
S1 Na1 Ga2 131.70(8) 7_556 4_545 ?
S3 Na1 Ga2 132.31(8) 6_556 4_545 ?
S4 Na1 Ga2 39.69(3) 4_545 4_545 ?
S2 Na1 Ga2 79.88(5) . 4_545 ?
S5 Na1 Ga2 39.63(3) 3_545 4_545 ?
S4 Na1 Ga2 79.81(5) . 4_545 ?
S1 Na1 Ga1 131.33(9) 7_556 . ?
S3 Na1 Ga1 132.05(8) 6_556 . ?
S4 Na1 Ga1 79.88(5) 4_545 . ?
S2 Na1 Ga1 39.65(3) . . ?
S5 Na1 Ga1 79.81(5) 3_545 . ?
S4 Na1 Ga1 39.60(3) . . ?
Ga2 Na1 Ga1 62.59(4) 4_545 . ?
S1 Na1 Na2 128.40(7) 7_556 4_545 ?
S3 Na1 Na2 51.05(5) 6_556 4_545 ?
S4 Na1 Na2 53.13(5) 4_545 4_545 ?
S2 Na1 Na2 53.33(5) . 4_545 ?
S5 Na1 Na2 127.71(8) 3_545 4_545 ?
S4 Na1 Na2 127.82(8) . 4_545 ?
Ga2 Na1 Na2 90.58(6) 4_545 4_545 ?
Ga1 Na1 Na2 90.69(6) . 4_545 ?
S1 Na1 Na2 50.41(5) 7_556 2_655 ?
S3 Na1 Na2 127.76(7) 6_556 2_655 ?
S4 Na1 Na2 127.55(7) 4_545 2_655 ?
S2 Na1 Na2 127.65(8) . 2_655 ?
S5 Na1 Na2 52.97(5) 3_545 2_655 ?
S4 Na1 Na2 53.15(5) . 2_655 ?
Ga2 Na1 Na2 90.33(5) 4_545 2_655 ?
Ga1 Na1 Na2 90.44(6) . 2_655 ?
Na2 Na1 Na2 178.79(8) 4_545 2_655 ?
S1 Na2 S3 78.18(6) 8 7 ?
S1 Na2 S4 144.68(11) 8 . ?
S3 Na2 S4 95.13(7) 7 . ?
S1 Na2 S5 94.40(7) 8 3_545 ?
S3 Na2 S5 144.52(11) 7 3_545 ?
S4 Na2 S5 70.98(6) . 3_545 ?
S1 Na2 S2 143.66(11) 8 3 ?
S3 Na2 S2 94.81(7) 7 3 ?
S4 Na2 S2 70.87(5) . 3 ?
S5 Na2 S2 110.00(7) 3_545 3 ?
S1 Na2 S4 94.00(7) 8 2_655 ?
S3 Na2 S4 143.68(11) 7 2_655 ?
S4 Na2 S4 110.00(7) . 2_655 ?
S5 Na2 S4 70.72(5) 3_545 2_655 ?
S2 Na2 S4 70.61(6) 3 2_655 ?
S1 Na2 Na2 140.26(8) 8 2_655 ?
S3 Na2 Na2 141.56(8) 7 2_655 ?
S4 Na2 Na2 55.26(7) . 2_655 ?
S5 Na2 Na2 54.98(5) 3_545 2_655 ?
S2 Na2 Na2 55.02(4) 3 2_655 ?
S4 Na2 Na2 54.74(6) 2_655 2_655 ?
S1 Na2 Ga1 39.01(4) 8 7 ?
S3 Na2 Ga1 39.17(3) 7 7 ?
S4 Na2 Ga1 125.65(8) . 7 ?
S5 Na2 Ga1 124.90(8) 3_545 7 ?
S2 Na2 Ga1 125.08(7) 3 7 ?
S4 Na2 Ga1 124.35(7) 2_655 7 ?
Na2 Na2 Ga1 179.08(11) 2_655 7 ?
S1 Na2 Na1 130.01(7) 8 4 ?
S3 Na2 Na1 51.83(5) 7 4 ?
S4 Na2 Na1 54.29(5) . 4 ?
S5 Na2 Na1 125.27(7) 3_545 4 ?
S2 Na2 Na1 54.32(5) 3 4 ?
S4 Na2 Na1 124.93(8) 2_655 4 ?
Na2 Na2 Na1 89.73(7) 2_655 4 ?
Ga1 Na2 Na1 91.00(5) 7 4 ?
S1 Na2 Na1 51.18(5) 8 2_655 ?
S3 Na2 Na1 129.36(7) 7 2_655 ?
S4 Na2 Na1 125.01(8) . 2_655 ?
S5 Na2 Na1 54.04(5) 3_545 2_655 ?
S2 Na2 Na1 124.69(8) 3 2_655 ?
S4 Na2 Na1 54.08(5) 2_655 2_655 ?
Na2 Na2 Na1 89.08(7) 2_655 2_655 ?
Ga1 Na2 Na1 90.19(5) 7 2_655 ?
Na1 Na2 Na1 178.79(8) 4 2_655 ?

loop_
_geom_bond_atom_site_label_1
_geom_bond_atom_site_label_2
_geom_bond_distance
_geom_bond_site_symmetry_2
_geom_bond_publ_flag
Ga1 S1 2.2609(12) 2 ?
Ga1 S3 2.2693(11) . ?
Ga1 S4 2.2722(12) . ?
Ga1 S2 2.2739(10) . ?
Ga1 Na1 3.518(2) . ?
Ga1 Na2 3.590(2) 7 ?
Ga2 S1 2.2591(12) . ?
Ga2 S3 2.2693(12) 4 ?
Ga2 S5 2.2725(10) . ?
Ga2 S4 2.2746(11) . ?
Ga2 Na1 3.517(2) 4 ?
S1 Ga1 2.2608(12) 2 ?
S1 Na2 2.855(2) 8_456 ?
S1 Na1 2.886(2) 7_556 ?
S2 Ga1 2.2740(10) 2 ?
S2 Na2 3.033(3) 3_445 ?
S2 Na2 3.033(3) 4_545 ?
S2 Na1 3.071(2) 2 ?
S2 Na1 3.071(2) . ?
S3 Ga2 2.2692(12) 4_545 ?
S3 Na2 2.875(2) 7 ?
S3 Na1 2.906(2) 6 ?
S4 Na2 3.021(3) . ?
S4 Na2 3.040(3) 2_655 ?
S4 Na1 3.066(3) 4 ?
S4 Na1 3.077(3) . ?
S5 Ga2 2.2725(11) 2 ?
S5 Na2 3.029(3) 4 ?
S5 Na2 3.029(3) 3_455 ?
S5 Na1 3.072(2) 3_455 ?
S5 Na1 3.072(2) 4 ?
Na1 S1 2.886(2) 7_556 ?
Na1 S3 2.906(2) 6_556 ?
Na1 S4 3.066(3) 4_545 ?
Na1 S5 3.072(2) 3_545 ?
Na1 Ga2 3.517(2) 4_545 ?
Na1 Na2 3.603(3) 4_545 ?
Na1 Na2 3.629(3) 2_655 ?
Na2 S1 2.855(2) 8 ?
Na2 S3 2.875(2) 7 ?
Na2 S5 3.029(3) 3_545 ?
Na2 S2 3.033(3) 3 ?
Na2 S4 3.040(3) 2_655 ?
Na2 Na2 3.477(4) 2_655 ?
Na2 Ga1 3.590(2) 7 ?
Na2 Na1 3.603(3) 4 ?
Na2 Na1 3.629(3) 2_655 ?
